data_4515040
loop_
_publ_author_name
'Tolley, Lewis C.'
'Strydom, Ian'
'Louw, Wynand J.'
'Fernandes, Manuel A.'
'Bezuidenhout, Daniela I.'
'Guisado-Barrios, Gregorio'

_publ_section_title
;
 Diverse Coordination Modes of Bidentate COC and Tridentate CNC Ligands
 Comprising 1,2,3-Triazol-5-ylidenes
;
_journal_issue 4
_journal_name_full 'ACS Omega'
_journal_page_first 6360
_journal_paper_doi 10.1021/acsomega.9b00514
_journal_volume 4
_journal_year 2019
_chemical_formula_moiety
;
C70 H96 N7 Rh2, F6 P, 3(C H2 Cl2), [+ disordered mix of toluene and DCM solvent]
;
_chemical_formula_sum 'C73 H102 Cl6 F6 N7 P Rh2'
_chemical_formula_weight 1641.10
_space_group_crystal_system triclinic
_space_group_IT_number 2
_space_group_name_Hall '-P 1'
_space_group_name_H-M_alt 'P -1'
_symmetry_space_group_name_Hall '-P 1'
_symmetry_space_group_name_H-M 'P -1'
_atom_sites_solution_hydrogens geom
_atom_sites_solution_primary dual
_audit_creation_date 2018-10-16
_audit_creation_method
;
Olex2 1.2
(compiled 2018.05.29 svn.r3508 for OlexSys, GUI svn.r5506)
;
_cell_angle_alpha 81.880(6)
_cell_angle_beta 85.642(6)
_cell_angle_gamma 86.607(6)
_cell_formula_units_Z 2
_cell_length_a 12.4173(11)
_cell_length_b 16.7357(16)
_cell_length_c 20.3867(18)
_cell_measurement_reflns_used 8155
_cell_measurement_temperature 173(2)
_cell_measurement_theta_max 25.82
_cell_measurement_theta_min 2.31
_cell_volume 4177.0(7)
_computing_molecular_graphics 'Olex2 (Dolomanov et al., 2009)'
_computing_publication_material 'Olex2 (Dolomanov et al., 2009)'
_computing_structure_refinement 'ShelXL (Sheldrick, 2015)'
_computing_structure_solution 'ShelXT (Sheldrick, 2015)'
_diffrn_ambient_temperature 173.15
_diffrn_measured_fraction_theta_full 0.999
_diffrn_measured_fraction_theta_max 0.999
_diffrn_measurement_device_type 'Bruker APEX-II CCD'
_diffrn_measurement_method '\f and \w scans'
_diffrn_radiation_type MoK\a
_diffrn_radiation_wavelength 0.71073
_diffrn_reflns_av_R_equivalents 0.0858
_diffrn_reflns_av_unetI/netI 0.0824
_diffrn_reflns_Laue_measured_fraction_full 0.999
_diffrn_reflns_Laue_measured_fraction_max 0.999
_diffrn_reflns_limit_h_max 14
_diffrn_reflns_limit_h_min -14
_diffrn_reflns_limit_k_max 19
_diffrn_reflns_limit_k_min -19
_diffrn_reflns_limit_l_max 24
_diffrn_reflns_limit_l_min -24
_diffrn_reflns_number 59766
_diffrn_reflns_point_group_measured_fraction_full 0.999
_diffrn_reflns_point_group_measured_fraction_max 0.999
_diffrn_reflns_theta_full 25.000
_diffrn_reflns_theta_max 25.000
_diffrn_reflns_theta_min 1.011
_diffrn_standards_number 0
_exptl_absorpt_coefficient_mu 0.661
_exptl_absorpt_correction_T_max 0.9426
_exptl_absorpt_correction_T_min 0.8040
_exptl_absorpt_correction_type multi-scan
_exptl_absorpt_process_details
'SADABS-2016/2 (Bruker,2016/2) was used for absorption correction. wR2(int) was 0.0834 before and 0.0687 after correction. The Ratio of minimum to maximum transmission is 0.8530. The \l/2 correction factor is Not present.'
_exptl_crystal_colour orange
_exptl_crystal_colour_primary orange
_exptl_crystal_density_diffrn 1.305
_exptl_crystal_description irregular
_exptl_crystal_F_000 1700
_exptl_crystal_size_max 0.283
_exptl_crystal_size_mid 0.27
_exptl_crystal_size_min 0.241
_refine_diff_density_max 2.778
_refine_diff_density_min -1.350
_refine_diff_density_rms 0.166
_refine_ls_extinction_method none
_refine_ls_goodness_of_fit_ref 1.141
_refine_ls_hydrogen_treatment constr
_refine_ls_matrix_type full
_refine_ls_number_parameters 872
_refine_ls_number_reflns 14704
_refine_ls_number_restraints 0
_refine_ls_restrained_S_all 1.141
_refine_ls_R_factor_all 0.1569
_refine_ls_R_factor_gt 0.1040
_refine_ls_shift/su_max 0.000
_refine_ls_shift/su_mean 0.000
_refine_ls_structure_factor_coef Fsqd
_refine_ls_weighting_details 'w=1/[\s^2^(Fo^2^)+(0.0580P)^2^+78.8049P] where P=(Fo^2^+2Fc^2^)/3'
_refine_ls_weighting_scheme calc
_refine_ls_wR_factor_gt 0.2426
_refine_ls_wR_factor_ref 0.2779
_reflns_Friedel_coverage 0.000
_reflns_number_gt 9863
_reflns_number_total 14704
_reflns_threshold_expression 'I > 2\s(I)'
_cod_data_source_file ao9b00514_si_002.cif
_cod_data_source_block complex_6_18m_db12_lct135c_0s_sq
_cod_database_code 4515040
_publcif_datablock.id {b45dd167-bc30-4e7c-9d18-bc4cd1080fa0}

_shelx_shelxl_version_number 2018/3
_shelx_space_group_comment
;
The symmetry employed for this shelxl refinement is uniquely defined
by the following loop, which should always be used as a source of
symmetry information in preference to the above space-group names.
They are only intended as comments.
;
_shelx_estimated_absorpt_t_max 0.857
_shelx_estimated_absorpt_t_min 0.835
_olex2_refinement_description
;
1. Fixed Uiso
 At 1.2 times of:
  All C(H) groups, All C(H,H) groups
 At 1.5 times of:
  All C(H,H,H) groups
2.a Ternary CH refined with riding coordinates:
 C13(H13), C16(H16), C25(H25), C28(H28), C37(H37), C40(H40), C49(H49),
 C52(H52), C55(H55), C56(H56), C59(H59), C60(H60), C63(H63), C64(H64), C67(H67),
  C68(H68)
2.b Secondary CH2 refined with riding coordinates:
 C3(H3A,H3B), C4(H4A,H4B), C57(H57A,H57B), C58(H58A,H58B), C61(H61A,H61B),
 C62(H62A,H62B), C65(H65A,H65B), C66(H66A,H66B), C69(H69A,H69B), C70(H70A,H70B),
  C71(H71A,H71B), C72(H72A,H72B), C73(H73A,H73B)
2.c Aromatic/amide H refined with riding coordinates:
 C9(H9), C10(H10), C11(H11), C21(H21), C22(H22), C23(H23), C33(H33), C34(H34),
 C35(H35), C45(H45), C46(H46), C47(H47)
2.d Idealised Me refined as rotating group:
 C14(H14A,H14B,H14C), C15(H15A,H15B,H15C), C17(H17A,H17B,H17C), C18(H18A,H18B,
 H18C), C26(H26A,H26B,H26C), C27(H27A,H27B,H27C), C29(H29A,H29B,H29C), C30(H30A,
 H30B,H30C), C38(H38A,H38B,H38C), C39(H39A,H39B,H39C), C41(H41A,H41B,H41C),
 C42(H42A,H42B,H42C), C50(H50A,H50B,H50C), C51(H51A,H51B,H51C), C53(H53A,H53B,
 H53C), C54(H54A,H54B,H54C)
;
_platon_squeeze_void_probe_radius 1.20
_olex2_submission_special_instructions 'No special instructions were received'

loop_
_space_group_symop_operation_xyz
'x, y, z'
'-x, -y, -z'

loop_
_atom_site_label
_atom_site_type_symbol
_atom_site_fract_x
_atom_site_fract_y
_atom_site_fract_z
_atom_site_U_iso_or_equiv
_atom_site_adp_type
_atom_site_occupancy
_atom_site_site_symmetry_order
_atom_site_calc_flag
_atom_site_refinement_flags_posn
C1 C 0.4598(9) 0.0990(6) 0.2025(5) 0.030(2) Uani 1 1 d .
C2 C 0.3942(8) 0.1568(6) 0.1690(5) 0.024(2) Uani 1 1 d .
C3 C 0.3736(9) 0.2389(6) 0.1876(5) 0.030(2) Uani 1 1 d .
H3A H 0.295239 0.253701 0.187808 0.036 Uiso 1 1 calc R
H3B H 0.411950 0.278482 0.154638 0.036 Uiso 1 1 calc R
C4 C 0.4520(10) 0.3232(6) 0.2507(5) 0.033(3) Uani 1 1 d .
H4A H 0.530291 0.322465 0.237231 0.040 Uiso 1 1 calc R
H4B H 0.413909 0.360742 0.217020 0.040 Uiso 1 1 calc R
C5 C 0.4330(9) 0.3504(6) 0.3149(5) 0.029(2) Uani 1 1 d .
C6 C 0.3633(9) 0.3139(6) 0.3655(5) 0.030(2) Uani 1 1 d .
C7 C 0.5159(9) -0.0442(7) 0.1779(5) 0.031(2) Uani 1 1 d .
C8 C 0.4603(9) -0.1059(6) 0.2149(5) 0.035(3) Uani 1 1 d .
C9 C 0.5189(10) -0.1795(6) 0.2309(6) 0.039(3) Uani 1 1 d .
H9 H 0.483966 -0.223193 0.257168 0.046 Uiso 1 1 calc R
C10 C 0.6245(11) -0.1895(7) 0.2094(7) 0.049(3) Uani 1 1 d .
H10 H 0.662578 -0.239796 0.221286 0.059 Uiso 1 1 calc R
C11 C 0.6773(10) -0.1271(8) 0.1703(6) 0.045(3) Uani 1 1 d .
H11 H 0.751020 -0.134414 0.155320 0.054 Uiso 1 1 calc R
C12 C 0.6210(10) -0.0536(7) 0.1534(6) 0.036(3) Uani 1 1 d .
C13 C 0.3404(10) -0.0970(7) 0.2371(6) 0.039(3) Uani 1 1 d .
H13 H 0.320586 -0.037998 0.235838 0.047 Uiso 1 1 calc R
C14 C 0.3120(12) -0.1382(8) 0.3069(7) 0.054(4) Uani 1 1 d .
H14A H 0.325498 -0.196715 0.308556 0.082 Uiso 1 1 calc GR
H14B H 0.235523 -0.126370 0.319212 0.082 Uiso 1 1 calc GR
H14C H 0.356787 -0.118134 0.338041 0.082 Uiso 1 1 calc GR
C15 C 0.2765(11) -0.1291(9) 0.1854(7) 0.058(4) Uani 1 1 d .
H15A H 0.299566 -0.103142 0.140868 0.087 Uiso 1 1 calc GR
H15B H 0.199087 -0.117064 0.194486 0.087 Uiso 1 1 calc GR
H15C H 0.290275 -0.187740 0.188059 0.087 Uiso 1 1 calc GR
C16 C 0.6784(10) 0.0145(7) 0.1058(6) 0.044(3) Uani 1 1 d .
H16 H 0.646873 0.067404 0.117566 0.053 Uiso 1 1 calc R
C17 C 0.6536(12) 0.0098(9) 0.0354(6) 0.057(4) Uani 1 1 d .
H17A H 0.688620 -0.039513 0.021112 0.086 Uiso 1 1 calc GR
H17B H 0.680770 0.057067 0.006321 0.086 Uiso 1 1 calc GR
H17C H 0.575194 0.008697 0.032884 0.086 Uiso 1 1 calc GR
C18 C 0.7994(12) 0.0138(11) 0.1115(8) 0.071(4) Uani 1 1 d .
H18A H 0.814323 0.011844 0.158252 0.106 Uiso 1 1 calc GR
H18B H 0.828076 0.062811 0.085806 0.106 Uiso 1 1 calc GR
H18C H 0.834037 -0.033847 0.094201 0.106 Uiso 1 1 calc GR
C19 C 0.2980(10) 0.1690(6) 0.0636(5) 0.035(3) Uani 1 1 d .
C20 C 0.3519(11) 0.2225(7) 0.0142(6) 0.045(3) Uani 1 1 d .
C21 C 0.2881(13) 0.2631(9) -0.0337(6) 0.059(4) Uani 1 1 d .
H21 H 0.319699 0.302857 -0.066164 0.071 Uiso 1 1 calc R
C22 C 0.1831(15) 0.2488(10) -0.0364(8) 0.075(5) Uani 1 1 d .
H22 H 0.143612 0.275301 -0.072036 0.090 Uiso 1 1 calc R
C23 C 0.1322(13) 0.1947(9) 0.0135(7) 0.062(4) Uani 1 1 d .
H23 H 0.057502 0.186176 0.012134 0.075 Uiso 1 1 calc R
C24 C 0.1891(11) 0.1536(8) 0.0646(6) 0.047(3) Uani 1 1 d .
C25 C 0.1311(11) 0.0955(9) 0.1191(7) 0.052(3) Uani 1 1 d .
H25 H 0.183506 0.075643 0.153313 0.062 Uiso 1 1 calc R
C26 C 0.0323(13) 0.1376(10) 0.1538(9) 0.075(5) Uani 1 1 d .
H26A H 0.054280 0.187391 0.167945 0.112 Uiso 1 1 calc GR
H26B H 0.004817 0.101257 0.192602 0.112 Uiso 1 1 calc GR
H26C H -0.024638 0.150629 0.122645 0.112 Uiso 1 1 calc GR
C27 C 0.0948(13) 0.0215(10) 0.0901(8) 0.069(4) Uani 1 1 d .
H27A H 0.047715 0.040011 0.053888 0.103 Uiso 1 1 calc GR
H27B H 0.055149 -0.013733 0.124994 0.103 Uiso 1 1 calc GR
H27C H 0.158499 -0.008450 0.072934 0.103 Uiso 1 1 calc GR
C28 C 0.4707(13) 0.2359(8) 0.0095(6) 0.055(4) Uani 1 1 d .
H28 H 0.501050 0.204931 0.050141 0.066 Uiso 1 1 calc R
C29 C 0.5310(14) 0.2043(10) -0.0505(7) 0.071(5) Uani 1 1 d .
H29A H 0.516034 0.147372 -0.050062 0.106 Uiso 1 1 calc GR
H29B H 0.608865 0.209347 -0.048580 0.106 Uiso 1 1 calc GR
H29C H 0.506710 0.235906 -0.091413 0.106 Uiso 1 1 calc GR
C30 C 0.4947(15) 0.3263(10) 0.0090(8) 0.077(5) Uani 1 1 d .
H30A H 0.451459 0.360128 -0.023573 0.116 Uiso 1 1 calc GR
H30B H 0.571681 0.333898 -0.003088 0.116 Uiso 1 1 calc GR
H30C H 0.476018 0.341764 0.053174 0.116 Uiso 1 1 calc GR
C31 C 0.3011(10) 0.3624(6) 0.4754(6) 0.034(3) Uani 1 1 d .
C32 C 0.1949(11) 0.3931(7) 0.4758(6) 0.041(3) Uani 1 1 d .
C33 C 0.1315(13) 0.3842(8) 0.5375(8) 0.059(4) Uani 1 1 d .
H33 H 0.057869 0.403386 0.539015 0.070 Uiso 1 1 calc R
C34 C 0.1757(13) 0.3485(8) 0.5945(7) 0.054(4) Uani 1 1 d .
H34 H 0.131796 0.340512 0.634869 0.065 Uiso 1 1 calc R
C35 C 0.2818(13) 0.3243(7) 0.5936(6) 0.049(3) Uani 1 1 d .
H35 H 0.312581 0.304149 0.634312 0.058 Uiso 1 1 calc R
C36 C 0.3484(11) 0.3284(6) 0.5333(6) 0.040(3) Uani 1 1 d .
C37 C 0.1499(11) 0.4378(8) 0.4125(6) 0.050(3) Uani 1 1 d .
H37 H 0.189093 0.415615 0.373791 0.060 Uiso 1 1 calc R
C38 C 0.0305(12) 0.4290(9) 0.4083(8) 0.064(4) Uani 1 1 d .
H38A H 0.015949 0.371510 0.412066 0.097 Uiso 1 1 calc GR
H38B H 0.008000 0.456828 0.365606 0.097 Uiso 1 1 calc GR
H38C H -0.009981 0.452751 0.444553 0.097 Uiso 1 1 calc GR
C39 C 0.1758(12) 0.5274(8) 0.4078(7) 0.058(4) Uani 1 1 d .
H39A H 0.133900 0.551643 0.443369 0.086 Uiso 1 1 calc GR
H39B H 0.156716 0.556138 0.364645 0.086 Uiso 1 1 calc GR
H39C H 0.253136 0.531487 0.412506 0.086 Uiso 1 1 calc GR
C40 C 0.4659(12) 0.3007(8) 0.5343(6) 0.050(3) Uani 1 1 d .
H40 H 0.499560 0.309187 0.487836 0.061 Uiso 1 1 calc R
C41 C 0.5276(14) 0.3477(8) 0.5776(8) 0.068(4) Uani 1 1 d .
H41A H 0.511030 0.405729 0.566089 0.102 Uiso 1 1 calc GR
H41B H 0.605467 0.336224 0.569903 0.102 Uiso 1 1 calc GR
H41C H 0.505596 0.331103 0.624526 0.102 Uiso 1 1 calc GR
C42 C 0.4759(12) 0.2099(7) 0.5610(7) 0.054(4) Uani 1 1 d .
H42A H 0.450744 0.201609 0.608128 0.080 Uiso 1 1 calc GR
H42B H 0.551715 0.190496 0.556015 0.080 Uiso 1 1 calc GR
H42C H 0.431713 0.179995 0.536016 0.080 Uiso 1 1 calc GR
C43 C 0.5402(10) 0.4755(6) 0.2983(6) 0.037(3) Uani 1 1 d .
C44 C 0.4981(11) 0.5342(7) 0.2492(6) 0.044(3) Uani 1 1 d .
C45 C 0.5715(12) 0.5884(7) 0.2141(7) 0.056(4) Uani 1 1 d .
H45 H 0.546269 0.629792 0.181251 0.068 Uiso 1 1 calc R
C46 C 0.6752(13) 0.5825(8) 0.2262(8) 0.060(4) Uani 1 1 d .
H46 H 0.723336 0.618262 0.200144 0.072 Uiso 1 1 calc R
C47 C 0.7152(12) 0.5264(8) 0.2751(8) 0.060(4) Uani 1 1 d .
H47 H 0.789637 0.525500 0.283266 0.072 Uiso 1 1 calc R
C48 C 0.6472(11) 0.4695(7) 0.3137(7) 0.047(3) Uani 1 1 d .
C49 C 0.3803(11) 0.5433(7) 0.2361(6) 0.047(3) Uani 1 1 d .
H49 H 0.342918 0.497550 0.263693 0.056 Uiso 1 1 calc R
C50 C 0.3629(14) 0.5388(9) 0.1626(7) 0.066(4) Uani 1 1 d .
H50A H 0.397431 0.583964 0.134489 0.099 Uiso 1 1 calc GR
H50B H 0.285285 0.542067 0.156210 0.099 Uiso 1 1 calc GR
H50C H 0.395054 0.487638 0.150322 0.099 Uiso 1 1 calc GR
C51 C 0.3286(13) 0.6214(9) 0.2557(8) 0.064(4) Uani 1 1 d .
H51A H 0.331245 0.620896 0.303648 0.096 Uiso 1 1 calc GR
H51B H 0.253094 0.626796 0.244062 0.096 Uiso 1 1 calc GR
H51C H 0.367878 0.667117 0.231986 0.096 Uiso 1 1 calc GR
C52 C 0.6908(13) 0.4061(8) 0.3661(8) 0.064(4) Uani 1 1 d .
H52 H 0.636650 0.363520 0.377202 0.076 Uiso 1 1 calc R
C53 C 0.7972(14) 0.3661(10) 0.3415(10) 0.084(6) Uani 1 1 d .
H53A H 0.788883 0.348902 0.298233 0.126 Uiso 1 1 calc GR
H53B H 0.816425 0.318880 0.373426 0.126 Uiso 1 1 calc GR
H53C H 0.854418 0.404725 0.337127 0.126 Uiso 1 1 calc GR
C54 C 0.7034(18) 0.4444(10) 0.4284(9) 0.092(7) Uani 1 1 d .
H54A H 0.758722 0.484618 0.419169 0.138 Uiso 1 1 calc GR
H54B H 0.725158 0.402437 0.464198 0.138 Uiso 1 1 calc GR
H54C H 0.634309 0.470723 0.442081 0.138 Uiso 1 1 calc GR
C55 C 0.6562(10) 0.0506(7) 0.2822(6) 0.039(3) Uani 1 1 d .
H55 H 0.668677 0.026440 0.239998 0.047 Uiso 1 1 calc R
C56 C 0.5698(10) 0.0158(7) 0.3257(6) 0.038(3) Uani 1 1 d .
H56 H 0.533985 -0.027740 0.307726 0.046 Uiso 1 1 calc R
C57 C 0.5638(11) 0.0071(7) 0.3993(5) 0.044(3) Uani 1 1 d .
H57A H 0.612096 -0.039217 0.416130 0.053 Uiso 1 1 calc R
H57B H 0.488999 -0.005112 0.416530 0.053 Uiso 1 1 calc R
C58 C 0.5965(11) 0.0844(7) 0.4264(6) 0.044(3) Uani 1 1 d .
H58A H 0.560401 0.086411 0.471188 0.052 Uiso 1 1 calc R
H58B H 0.675630 0.081374 0.430635 0.052 Uiso 1 1 calc R
C59 C 0.5652(9) 0.1622(7) 0.3806(5) 0.034(3) Uani 1 1 d .
H59 H 0.511886 0.199531 0.401806 0.040 Uiso 1 1 calc R
C60 C 0.6337(9) 0.2002(7) 0.3310(6) 0.038(3) Uani 1 1 d .
H60 H 0.621696 0.260357 0.323260 0.046 Uiso 1 1 calc R
C61 C 0.7505(10) 0.1697(8) 0.3116(6) 0.045(3) Uani 1 1 d .
H61A H 0.775372 0.200217 0.268448 0.054 Uiso 1 1 calc R
H61B H 0.798894 0.180951 0.345284 0.054 Uiso 1 1 calc R
C62 C 0.7597(10) 0.0802(8) 0.3062(7) 0.048(3) Uani 1 1 d .
H62A H 0.774029 0.049629 0.350138 0.058 Uiso 1 1 calc R
H62B H 0.821672 0.069115 0.274733 0.058 Uiso 1 1 calc R
C63 C 0.2613(10) 0.0876(7) 0.3324(6) 0.039(3) Uani 1 1 d .
H63 H 0.317234 0.059437 0.304706 0.047 Uiso 1 1 calc R
C64 C 0.1956(11) 0.1404(7) 0.2967(6) 0.043(3) Uani 1 1 d .
H64 H 0.211265 0.143276 0.247644 0.052 Uiso 1 1 calc R
C65 C 0.0784(11) 0.1629(8) 0.3171(7) 0.054(4) Uani 1 1 d .
H65A H 0.032756 0.118163 0.311442 0.065 Uiso 1 1 calc R
H65B H 0.053973 0.211395 0.287252 0.065 Uiso 1 1 calc R
C66 C 0.0619(11) 0.1803(9) 0.3895(7) 0.056(4) Uani 1 1 d .
H66A H -0.001112 0.218662 0.393957 0.068 Uiso 1 1 calc R
H66B H 0.046744 0.129514 0.419155 0.068 Uiso 1 1 calc R
C67 C 0.1631(10) 0.2163(7) 0.4105(6) 0.042(3) Uani 1 1 d .
H67 H 0.148267 0.270265 0.425861 0.050 Uiso 1 1 calc R
C68 C 0.2447(10) 0.1706(6) 0.4422(5) 0.036(3) Uani 1 1 d .
H68 H 0.276925 0.198247 0.475946 0.043 Uiso 1 1 calc R
C69 C 0.2517(12) 0.0793(7) 0.4577(6) 0.050(3) Uani 1 1 d .
H69A H 0.200139 0.062517 0.495984 0.060 Uiso 1 1 calc R
H69B H 0.325343 0.061574 0.470921 0.060 Uiso 1 1 calc R
C70 C 0.2268(12) 0.0368(8) 0.3994(6) 0.052(3) Uani 1 1 d .
H70A H 0.148377 0.028240 0.401350 0.063 Uiso 1 1 calc R
H70B H 0.265874 -0.016820 0.402628 0.063 Uiso 1 1 calc R
N1 N 0.4602(7) 0.0358(5) 0.1655(4) 0.0252(18) Uani 1 1 d .
N2 N 0.4030(7) 0.0514(5) 0.1127(4) 0.032(2) Uani 1 1 d .
N3 N 0.3625(7) 0.1270(5) 0.1161(4) 0.029(2) Uani 1 1 d .
N4 N 0.3634(8) 0.3657(5) 0.4128(4) 0.033(2) Uani 1 1 d .
N5 N 0.4253(8) 0.4291(5) 0.3959(5) 0.036(2) Uani 1 1 d .
N6 N 0.4679(8) 0.4188(5) 0.3344(4) 0.036(2) Uani 1 1 d .
N7 N 0.4119(7) 0.2411(5) 0.2544(4) 0.0249(18) Uani 1 1 d .
Rh1 Rh 0.52156(7) 0.13507(5) 0.28256(4) 0.0276(2) Uani 1 1 d .
Rh2 Rh 0.30098(7) 0.21145(5) 0.34389(4) 0.0266(2) Uani 1 1 d .
C71 C 0.905(3) 0.8703(15) 0.2970(13) 0.145(11) Uani 1 1 d .
H71A H 0.853655 0.884869 0.261746 0.174 Uiso 1 1 calc R
H71B H 0.938072 0.816001 0.292319 0.174 Uiso 1 1 calc R
C72 C 0.916(2) 0.2024(16) 0.5471(11) 0.127(9) Uani 1 1 d .
H72A H 0.941246 0.150272 0.571671 0.152 Uiso 1 1 calc R
H72B H 0.974871 0.222137 0.514855 0.152 Uiso 1 1 calc R
C73 C 0.069(2) 0.4276(12) 0.1782(10) 0.116(8) Uani 1 1 d .
H73A H -0.008781 0.423348 0.190693 0.140 Uiso 1 1 calc R
H73B H 0.085660 0.485478 0.168777 0.140 Uiso 1 1 calc R
Cl1 Cl 1.0072(5) 0.9418(4) 0.2872(4) 0.128(2) Uani 1 1 d .
Cl2 Cl 0.8359(7) 0.8683(4) 0.3737(5) 0.176(4) Uani 1 1 d .
Cl3 Cl 0.8895(7) 0.2664(4) 0.5989(5) 0.171(4) Uani 1 1 d .
Cl4 Cl 0.8027(8) 0.1852(7) 0.5027(4) 0.187(4) Uani 1 1 d .
Cl5 Cl 0.1468(4) 0.3776(3) 0.2426(2) 0.0831(13) Uani 1 1 d .
Cl6 Cl 0.1064(16) 0.3793(7) 0.1093(6) 0.329(11) Uani 1 1 d .
F1 F 0.9272(9) 0.6231(6) 0.1575(5) 0.086(3) Uani 1 1 d .
F2 F 1.1031(9) 0.6288(8) 0.1766(6) 0.116(4) Uani 1 1 d .
F3 F 1.0527(10) 0.7109(8) 0.2528(7) 0.121(5) Uani 1 1 d .
F4 F 0.8770(9) 0.7043(7) 0.2340(6) 0.105(4) Uani 1 1 d .
F5 F 1.0002(12) 0.7434(7) 0.1512(6) 0.129(5) Uani 1 1 d .
F6 F 0.9746(12) 0.5903(7) 0.2620(6) 0.126(5) Uani 1 1 d .
P1 P 0.9912(4) 0.6663(3) 0.2047(2) 0.0684(12) Uani 1 1 d .

loop_
_atom_site_aniso_label
_atom_site_aniso_U_11
_atom_site_aniso_U_22
_atom_site_aniso_U_33
_atom_site_aniso_U_23
_atom_site_aniso_U_13
_atom_site_aniso_U_12
C1 0.031(6) 0.022(5) 0.036(6) 0.002(4) -0.002(5) -0.006(4)
C2 0.030(6) 0.028(5) 0.015(5) -0.002(4) 0.000(4) -0.003(4)
C3 0.038(6) 0.019(5) 0.033(6) 0.002(4) -0.012(5) -0.009(4)
C4 0.043(7) 0.025(5) 0.031(6) 0.004(4) -0.013(5) -0.007(5)
C5 0.042(7) 0.019(5) 0.025(5) 0.001(4) -0.013(5) -0.004(4)
C6 0.038(7) 0.025(5) 0.028(5) 0.000(4) -0.010(5) -0.002(5)
C7 0.036(7) 0.034(6) 0.025(5) -0.008(5) -0.009(5) 0.009(5)
C8 0.042(7) 0.027(6) 0.035(6) 0.000(5) -0.008(5) 0.006(5)
C9 0.055(8) 0.020(5) 0.039(6) 0.000(5) -0.002(6) 0.003(5)
C10 0.060(9) 0.030(7) 0.056(8) -0.003(6) -0.016(7) 0.013(6)
C11 0.035(7) 0.050(8) 0.055(8) -0.025(6) -0.013(6) 0.007(6)
C12 0.040(7) 0.036(6) 0.035(6) -0.013(5) -0.004(5) -0.008(5)
C13 0.056(8) 0.022(6) 0.039(6) -0.003(5) -0.001(6) 0.002(5)
C14 0.074(10) 0.035(7) 0.050(8) 0.001(6) 0.006(7) 0.002(7)
C15 0.048(9) 0.075(10) 0.051(8) -0.009(7) 0.001(7) -0.013(7)
C16 0.045(8) 0.036(7) 0.054(8) -0.013(6) 0.002(6) -0.004(5)
C17 0.070(10) 0.064(9) 0.037(7) -0.001(6) -0.004(7) -0.005(8)
C18 0.058(10) 0.087(12) 0.070(10) -0.012(9) -0.003(8) -0.024(9)
C19 0.045(7) 0.028(6) 0.032(6) 0.004(5) -0.016(5) 0.004(5)
C20 0.069(9) 0.035(7) 0.032(6) 0.000(5) -0.016(6) -0.010(6)
C21 0.085(11) 0.060(9) 0.032(7) 0.009(6) -0.028(7) -0.017(8)
C22 0.091(13) 0.069(11) 0.063(10) 0.018(8) -0.042(9) -0.009(9)
C23 0.057(9) 0.068(10) 0.065(10) -0.009(8) -0.033(8) 0.006(7)
C24 0.053(9) 0.046(7) 0.043(7) -0.007(6) -0.019(6) 0.003(6)
C25 0.038(8) 0.066(9) 0.053(8) -0.003(7) -0.011(6) -0.005(6)
C26 0.057(10) 0.075(11) 0.097(13) -0.023(10) -0.022(9) 0.005(8)
C27 0.062(10) 0.070(10) 0.076(11) -0.013(8) 0.000(8) -0.016(8)
C28 0.091(11) 0.046(8) 0.029(6) 0.009(6) -0.013(7) -0.027(7)
C29 0.084(12) 0.092(12) 0.038(8) 0.000(8) -0.014(8) -0.033(10)
C30 0.110(15) 0.069(11) 0.051(9) 0.011(8) -0.012(9) -0.034(10)
C31 0.044(7) 0.022(5) 0.038(6) -0.009(5) 0.000(5) 0.005(5)
C32 0.056(8) 0.024(6) 0.045(7) -0.010(5) -0.003(6) -0.013(5)
C33 0.063(10) 0.039(8) 0.077(11) -0.024(7) 0.005(8) -0.006(7)
C34 0.075(11) 0.039(7) 0.050(8) -0.014(6) 0.011(7) -0.025(7)
C35 0.081(11) 0.028(6) 0.035(7) 0.001(5) 0.000(7) -0.006(6)
C36 0.065(9) 0.017(5) 0.039(7) -0.005(5) -0.008(6) -0.004(5)
C37 0.061(9) 0.048(8) 0.043(7) -0.017(6) -0.005(6) 0.008(6)
C38 0.058(10) 0.059(9) 0.080(11) -0.026(8) -0.007(8) 0.009(7)
C39 0.054(9) 0.048(8) 0.068(9) -0.003(7) 0.003(7) 0.007(7)
C40 0.071(10) 0.042(7) 0.035(7) 0.001(6) -0.006(6) 0.007(7)
C41 0.089(12) 0.038(8) 0.081(11) -0.003(7) -0.031(9) -0.013(7)
C42 0.078(10) 0.034(7) 0.047(8) 0.005(6) -0.009(7) 0.002(6)
C43 0.047(8) 0.021(5) 0.044(7) -0.006(5) -0.006(6) -0.008(5)
C44 0.071(9) 0.025(6) 0.036(7) 0.002(5) -0.006(6) -0.010(6)
C45 0.056(9) 0.029(7) 0.077(10) 0.020(6) -0.003(7) -0.017(6)
C46 0.069(11) 0.034(7) 0.073(10) 0.001(7) 0.008(8) -0.014(7)
C47 0.060(10) 0.033(7) 0.085(11) 0.005(7) -0.008(8) -0.020(6)
C48 0.058(9) 0.020(6) 0.068(9) -0.011(6) -0.005(7) -0.013(5)
C49 0.059(9) 0.026(6) 0.052(8) 0.013(5) -0.017(6) -0.006(6)
C50 0.092(12) 0.056(9) 0.052(9) -0.001(7) -0.025(8) -0.007(8)
C51 0.066(10) 0.050(9) 0.077(11) -0.012(8) -0.010(8) -0.007(7)
C52 0.073(11) 0.034(7) 0.091(11) -0.007(7) -0.044(9) -0.011(7)
C53 0.072(12) 0.049(9) 0.130(16) 0.008(10) -0.040(11) -0.008(8)
C54 0.144(18) 0.049(9) 0.092(13) 0.003(9) -0.057(13) -0.032(10)
C55 0.045(7) 0.034(6) 0.044(7) -0.015(5) -0.018(6) 0.003(5)
C56 0.051(8) 0.024(6) 0.041(7) 0.000(5) -0.015(6) 0.002(5)
C57 0.069(9) 0.033(6) 0.027(6) 0.011(5) -0.009(6) -0.002(6)
C58 0.063(9) 0.035(7) 0.031(6) 0.004(5) -0.009(6) 0.005(6)
C59 0.040(7) 0.037(6) 0.022(5) -0.006(5) -0.002(5) 0.012(5)
C60 0.037(7) 0.038(7) 0.041(7) -0.003(5) -0.019(5) 0.005(5)
C61 0.033(7) 0.052(8) 0.050(8) 0.001(6) -0.017(6) -0.002(6)
C62 0.040(8) 0.059(8) 0.047(7) -0.008(6) -0.008(6) -0.008(6)
C63 0.046(7) 0.026(6) 0.047(7) -0.017(5) 0.005(6) -0.005(5)
C64 0.056(8) 0.041(7) 0.035(6) -0.012(5) 0.004(6) -0.014(6)
C65 0.045(8) 0.052(8) 0.065(9) -0.005(7) 0.000(7) -0.021(6)
C66 0.040(8) 0.067(9) 0.066(9) -0.027(8) 0.006(7) -0.004(7)
C67 0.053(8) 0.033(6) 0.042(7) -0.008(5) -0.004(6) -0.013(6)
C68 0.052(8) 0.028(6) 0.026(6) 0.001(4) 0.001(5) -0.009(5)
C69 0.074(10) 0.032(7) 0.040(7) 0.006(5) -0.003(6) -0.007(6)
C70 0.059(9) 0.041(7) 0.054(8) -0.005(6) 0.019(7) -0.010(6)
N1 0.027(5) 0.023(4) 0.024(4) 0.003(3) -0.001(4) -0.006(4)
N2 0.039(6) 0.028(5) 0.027(5) -0.001(4) -0.002(4) 0.001(4)
N3 0.036(5) 0.031(5) 0.019(4) 0.001(4) -0.005(4) -0.003(4)
N4 0.048(6) 0.020(4) 0.030(5) 0.001(4) -0.006(4) -0.004(4)
N5 0.052(6) 0.024(5) 0.035(5) -0.008(4) -0.008(5) -0.006(4)
N6 0.055(6) 0.020(5) 0.032(5) 0.002(4) -0.007(4) -0.010(4)
N7 0.031(5) 0.019(4) 0.026(4) -0.004(3) -0.005(4) -0.008(3)
Rh1 0.0321(5) 0.0268(5) 0.0237(4) -0.0003(3) -0.0090(3) 0.0015(3)
Rh2 0.0317(5) 0.0207(4) 0.0279(5) -0.0031(3) -0.0039(4) -0.0035(3)
C71 0.21(3) 0.096(18) 0.14(2) -0.049(16) -0.03(2) -0.021(19)
C72 0.17(3) 0.13(2) 0.094(16) -0.046(15) 0.010(16) -0.036(18)
C73 0.18(2) 0.069(13) 0.097(16) 0.001(11) -0.040(16) 0.021(14)
Cl1 0.107(5) 0.086(4) 0.173(6) 0.013(4) 0.036(4) 0.015(3)
Cl2 0.154(7) 0.076(4) 0.270(11) 0.019(5) 0.089(7) -0.005(4)
Cl3 0.170(7) 0.100(5) 0.243(10) -0.045(6) 0.052(7) -0.050(5)
Cl4 0.182(8) 0.274(12) 0.108(5) 0.002(6) -0.012(5) -0.102(8)
Cl5 0.100(4) 0.076(3) 0.074(3) -0.013(2) -0.017(2) 0.013(2)
Cl6 0.63(3) 0.184(10) 0.199(11) -0.057(9) -0.247(16) 0.091(14)
F1 0.106(8) 0.090(7) 0.068(6) -0.012(5) -0.031(5) -0.013(6)
F2 0.078(8) 0.158(12) 0.119(9) -0.051(8) -0.023(7) 0.030(7)
F3 0.108(9) 0.128(10) 0.144(11) -0.065(9) -0.061(8) 0.025(8)
F4 0.090(8) 0.101(8) 0.131(10) -0.046(7) -0.010(7) -0.001(6)
F5 0.166(12) 0.105(9) 0.111(9) 0.046(7) -0.049(9) -0.050(8)
F6 0.191(14) 0.098(9) 0.078(7) 0.027(6) -0.034(8) 0.023(9)
P1 0.075(3) 0.070(3) 0.060(3) -0.003(2) -0.021(2) 0.005(2)

loop_
_atom_type_symbol
_atom_type_description
_atom_type_scat_dispersion_real
_atom_type_scat_dispersion_imag
_atom_type_scat_source
C C 0.0033 0.0016 'International Tables Vol C Tables 4.2.6.8 and 6.1.1.4'
H H 0.0000 0.0000 'International Tables Vol C Tables 4.2.6.8 and 6.1.1.4'
Cl Cl 0.1484 0.1585 'International Tables Vol C Tables 4.2.6.8 and 6.1.1.4'
F F 0.0171 0.0103 'International Tables Vol C Tables 4.2.6.8 and 6.1.1.4'
N N 0.0061 0.0033 'International Tables Vol C Tables 4.2.6.8 and 6.1.1.4'
P P 0.1023 0.0942 'International Tables Vol C Tables 4.2.6.8 and 6.1.1.4'
Rh Rh -1.1178 0.9187 'International Tables Vol C Tables 4.2.6.8 and 6.1.1.4'

loop_
_geom_angle_atom_site_label_1
_geom_angle_atom_site_label_2
_geom_angle_atom_site_label_3
_geom_angle
C2 C1 N1 102.7(9)
C2 C1 Rh1 113.7(8)
N1 C1 Rh1 143.6(8)
C1 C2 C3 123.1(9)
N3 C2 C1 107.8(9)
N3 C2 C3 128.8(9)
C2 C3 H3A 109.7
C2 C3 H3B 109.7
C2 C3 N7 109.7(8)
H3A C3 H3B 108.2
N7 C3 H3A 109.7
N7 C3 H3B 109.7
H4A C4 H4B 108.3
C5 C4 H4A 109.8
C5 C4 H4B 109.8
C5 C4 N7 109.2(8)
N7 C4 H4A 109.8
N7 C4 H4B 109.8
C6 C5 C4 123.6(9)
N6 C5 C4 127.7(9)
N6 C5 C6 108.3(9)
C5 C6 Rh2 113.6(7)
N4 C6 C5 102.0(9)
N4 C6 Rh2 144.4(8)
C8 C7 N1 118.1(10)
C12 C7 C8 123.2(10)
C12 C7 N1 118.7(10)
C7 C8 C9 116.6(11)
C7 C8 C13 122.9(9)
C9 C8 C13 120.5(10)
C8 C9 H9 119.3
C10 C9 C8 121.4(11)
C10 C9 H9 119.3
C9 C10 H10 119.7
C9 C10 C11 120.6(11)
C11 C10 H10 119.7
C10 C11 H11 120.4
C10 C11 C12 119.3(12)
C12 C11 H11 120.4
C7 C12 C11 118.8(11)
C7 C12 C16 122.2(10)
C11 C12 C16 119.0(11)
C8 C13 H13 107.9
C8 C13 C15 107.4(10)
C14 C13 C8 113.8(10)
C14 C13 H13 107.9
C14 C13 C15 111.8(11)
C15 C13 H13 107.9
C13 C14 H14A 109.5
C13 C14 H14B 109.5
C13 C14 H14C 109.5
H14A C14 H14B 109.5
H14A C14 H14C 109.5
H14B C14 H14C 109.5
C13 C15 H15A 109.5
C13 C15 H15B 109.5
C13 C15 H15C 109.5
H15A C15 H15B 109.5
H15A C15 H15C 109.5
H15B C15 H15C 109.5
C12 C16 H16 107.5
C17 C16 C12 109.5(10)
C17 C16 H16 107.5
C17 C16 C18 110.6(12)
C18 C16 C12 114.1(11)
C18 C16 H16 107.5
C16 C17 H17A 109.5
C16 C17 H17B 109.5
C16 C17 H17C 109.5
H17A C17 H17B 109.5
H17A C17 H17C 109.5
H17B C17 H17C 109.5
C16 C18 H18A 109.5
C16 C18 H18B 109.5
C16 C18 H18C 109.5
H18A C18 H18B 109.5
H18A C18 H18C 109.5
H18B C18 H18C 109.5
C20 C19 N3 116.9(10)
C24 C19 C20 124.0(10)
C24 C19 N3 119.1(10)
C19 C20 C28 125.0(11)
C21 C20 C19 115.5(13)
C21 C20 C28 119.4(12)
C20 C21 H21 118.5
C22 C21 C20 122.9(13)
C22 C21 H21 118.5
C21 C22 H22 120.1
C21 C22 C23 119.8(13)
C23 C22 H22 120.1
C22 C23 H23 119.5
C24 C23 C22 121.0(14)
C24 C23 H23 119.5
C19 C24 C25 123.5(10)
C23 C24 C19 116.5(13)
C23 C24 C25 120.0(13)
C24 C25 H25 108.1
C24 C25 C26 112.1(12)
C24 C25 C27 110.5(11)
C26 C25 H25 108.1
C27 C25 H25 108.1
C27 C25 C26 109.9(12)
C25 C26 H26A 109.5
C25 C26 H26B 109.5
C25 C26 H26C 109.5
H26A C26 H26B 109.5
H26A C26 H26C 109.5
H26B C26 H26C 109.5
C25 C27 H27A 109.5
C25 C27 H27B 109.5
C25 C27 H27C 109.5
H27A C27 H27B 109.5
H27A C27 H27C 109.5
H27B C27 H27C 109.5
C20 C28 H28 107.2
C20 C28 C29 113.0(11)
C20 C28 C30 112.4(13)
C29 C28 H28 107.2
C29 C28 C30 109.5(12)
C30 C28 H28 107.2
C28 C29 H29A 109.5
C28 C29 H29B 109.5
C28 C29 H29C 109.5
H29A C29 H29B 109.5
H29A C29 H29C 109.5
H29B C29 H29C 109.5
C28 C30 H30A 109.5
C28 C30 H30B 109.5
C28 C30 H30C 109.5
H30A C30 H30B 109.5
H30A C30 H30C 109.5
H30B C30 H30C 109.5
C32 C31 C36 122.1(11)
C32 C31 N4 118.4(10)
C36 C31 N4 119.4(10)
C31 C32 C33 117.9(12)
C31 C32 C37 120.5(11)
C33 C32 C37 121.6(13)
C32 C33 H33 119.7
C34 C33 C32 120.5(14)
C34 C33 H33 119.7
C33 C34 H34 119.8
C35 C34 C33 120.3(13)
C35 C34 H34 119.8
C34 C35 H35 119.1
C34 C35 C36 121.8(12)
C36 C35 H35 119.1
C31 C36 C35 117.0(12)
C31 C36 C40 122.7(11)
C35 C36 C40 120.3(11)
C32 C37 H37 108.0
C32 C37 C39 107.8(11)
C38 C37 C32 113.9(12)
C38 C37 H37 108.0
C38 C37 C39 111.0(11)
C39 C37 H37 108.0
C37 C38 H38A 109.5
C37 C38 H38B 109.5
C37 C38 H38C 109.5
H38A C38 H38B 109.5
H38A C38 H38C 109.5
H38B C38 H38C 109.5
C37 C39 H39A 109.5
C37 C39 H39B 109.5
C37 C39 H39C 109.5
H39A C39 H39B 109.5
H39A C39 H39C 109.5
H39B C39 H39C 109.5
C36 C40 H40 108.7
C36 C40 C41 111.8(11)
C36 C40 C42 109.7(11)
C41 C40 H40 108.7
C41 C40 C42 109.0(11)
C42 C40 H40 108.7
C40 C41 H41A 109.5
C40 C41 H41B 109.5
C40 C41 H41C 109.5
H41A C41 H41B 109.5
H41A C41 H41C 109.5
H41B C41 H41C 109.5
C40 C42 H42A 109.5
C40 C42 H42B 109.5
C40 C42 H42C 109.5
H42A C42 H42B 109.5
H42A C42 H42C 109.5
H42B C42 H42C 109.5
C44 C43 N6 118.0(11)
C48 C43 C44 123.9(11)
C48 C43 N6 118.1(10)
C43 C44 C45 116.5(12)
C43 C44 C49 123.2(11)
C45 C44 C49 120.1(11)
C44 C45 H45 119.5
C46 C45 C44 121.0(13)
C46 C45 H45 119.5
C45 C46 H46 119.0
C45 C46 C47 122.1(13)
C47 C46 H46 119.0
C46 C47 H47 119.5
C46 C47 C48 121.0(14)
C48 C47 H47 119.5
C43 C48 C47 115.3(12)
C43 C48 C52 123.1(11)
C47 C48 C52 121.5(13)
C44 C49 H49 107.9
C44 C49 C50 111.6(12)
C44 C49 C51 111.7(11)
C50 C49 H49 107.9
C51 C49 H49 107.9
C51 C49 C50 109.7(11)
C49 C50 H50A 109.5
C49 C50 H50B 109.5
C49 C50 H50C 109.5
H50A C50 H50B 109.5
H50A C50 H50C 109.5
H50B C50 H50C 109.5
C49 C51 H51A 109.5
C49 C51 H51B 109.5
C49 C51 H51C 109.5
H51A C51 H51B 109.5
H51A C51 H51C 109.5
H51B C51 H51C 109.5
C48 C52 H52 108.1
C48 C52 C53 111.7(14)
C48 C52 C54 109.0(12)
C53 C52 H52 108.1
C54 C52 H52 108.1
C54 C52 C53 111.7(14)
C52 C53 H53A 109.5
C52 C53 H53B 109.5
C52 C53 H53C 109.5
H53A C53 H53B 109.5
H53A C53 H53C 109.5
H53B C53 H53C 109.5
C52 C54 H54A 109.5
C52 C54 H54B 109.5
C52 C54 H54C 109.5
H54A C54 H54B 109.5
H54A C54 H54C 109.5
H54B C54 H54C 109.5
C56 C55 H55 113.5
C56 C55 C62 124.2(11)
C56 C55 Rh1 70.7(7)
C62 C55 H55 113.5
C62 C55 Rh1 114.4(8)
Rh1 C55 H55 113.5
C55 C56 H56 113.8
C55 C56 C57 125.5(11)
C55 C56 Rh1 69.9(6)
C57 C56 H56 113.8
C57 C56 Rh1 112.1(8)
Rh1 C56 H56 113.8
C56 C57 H57A 109.0
C56 C57 H57B 109.0
C56 C57 C58 113.1(9)
H57A C57 H57B 107.8
C58 C57 H57A 109.0
C58 C57 H57B 109.0
C57 C58 H58A 109.2
C57 C58 H58B 109.2
H58A C58 H58B 107.9
C59 C58 C57 111.8(9)
C59 C58 H58A 109.2
C59 C58 H58B 109.2
C58 C59 H59 114.3
C58 C59 Rh1 111.4(7)
C60 C59 C58 124.2(10)
C60 C59 H59 114.3
C60 C59 Rh1 70.5(6)
Rh1 C59 H59 114.3
C59 C60 H60 114.1
C59 C60 C61 125.4(10)
C59 C60 Rh1 73.1(7)
C61 C60 H60 114.1
C61 C60 Rh1 108.1(8)
Rh1 C60 H60 114.1
C60 C61 H61A 109.0
C60 C61 H61B 109.0
H61A C61 H61B 107.8
C62 C61 C60 113.0(10)
C62 C61 H61A 109.0
C62 C61 H61B 109.0
C55 C62 H62A 109.2
C55 C62 H62B 109.2
C61 C62 C55 112.1(10)
C61 C62 H62A 109.2
C61 C62 H62B 109.2
H62A C62 H62B 107.9
C64 C63 H63 113.7
C64 C63 C70 124.6(12)
C64 C63 Rh2 71.1(7)
C70 C63 H63 113.7
C70 C63 Rh2 112.7(8)
Rh2 C63 H63 113.7
C63 C64 H64 113.8
C63 C64 C65 125.7(12)
C63 C64 Rh2 73.3(7)
C65 C64 H64 113.8
C65 C64 Rh2 108.9(8)
Rh2 C64 H64 113.8
C64 C65 H65A 109.0
C64 C65 H65B 109.0
C64 C65 C66 113.0(11)
H65A C65 H65B 107.8
C66 C65 H65A 109.0
C66 C65 H65B 109.0
C65 C66 H66A 109.5
C65 C66 H66B 109.5
H66A C66 H66B 108.1
C67 C66 C65 110.8(11)
C67 C66 H66A 109.5
C67 C66 H66B 109.5
C66 C67 H67 113.5
C66 C67 Rh2 115.2(8)
C68 C67 C66 123.6(11)
C68 C67 H67 113.5
C68 C67 Rh2 70.8(7)
Rh2 C67 H67 113.5
C67 C68 H68 113.4
C67 C68 C69 125.8(11)
C67 C68 Rh2 71.0(7)
C69 C68 H68 113.4
C69 C68 Rh2 112.3(8)
Rh2 C68 H68 113.4
C68 C69 H69A 108.9
C68 C69 H69B 108.9
C68 C69 C70 113.4(10)
H69A C69 H69B 107.7
C70 C69 H69A 108.9
C70 C69 H69B 108.9
C63 C70 H70A 109.5
C63 C70 H70B 109.5
C69 C70 C63 110.8(10)
C69 C70 H70A 109.5
C69 C70 H70B 109.5
H70A C70 H70B 108.1
C1 N1 C7 128.0(8)
N2 N1 C1 114.2(8)
N2 N1 C7 117.8(8)
N1 N2 N3 103.0(8)
C2 N3 C19 127.4(9)
N2 N3 C2 112.2(8)
N2 N3 C19 120.3(8)
C6 N4 C31 128.3(9)
N5 N4 C6 115.2(9)
N5 N4 C31 116.4(9)
N4 N5 N6 103.2(8)
C5 N6 C43 127.9(9)
N5 N6 C5 111.4(9)
N5 N6 C43 120.7(9)
C3 N7 Rh1 110.3(6)
C3 N7 Rh2 119.8(6)
C4 N7 C3 104.2(7)
C4 N7 Rh1 119.4(6)
C4 N7 Rh2 111.4(6)
Rh1 N7 Rh2 92.5(3)
C1 Rh1 C55 93.9(4)
C1 Rh1 C56 94.7(4)
C1 Rh1 C59 169.7(4)
C1 Rh1 C60 153.9(4)
C1 Rh1 N7 80.8(4)
C1 Rh1 Rh2 97.1(3)
C55 Rh1 C56 39.4(5)
C55 Rh1 C59 88.7(4)
C55 Rh1 C60 81.4(4)
C55 Rh1 N7 161.5(4)
C55 Rh1 Rh2 154.5(3)
C56 Rh1 C59 81.0(4)
C56 Rh1 C60 97.5(4)
C56 Rh1 N7 158.0(4)
C56 Rh1 Rh2 116.5(3)
C59 Rh1 Rh2 76.7(3)
C60 Rh1 C59 36.4(4)
C60 Rh1 N7 95.6(4)
C60 Rh1 Rh2 97.9(3)
N7 Rh1 C59 99.7(3)
N7 Rh1 Rh2 43.9(2)
C6 Rh2 C63 168.0(4)
C6 Rh2 C64 156.4(4)
C6 Rh2 C67 95.4(4)
C6 Rh2 C68 95.3(4)
C6 Rh2 N7 79.7(4)
C6 Rh2 Rh1 96.7(3)
C63 Rh2 N7 100.6(4)
C63 Rh2 Rh1 76.0(3)
C64 Rh2 C63 35.6(4)
C64 Rh2 N7 95.4(4)
C64 Rh2 Rh1 95.3(3)
C67 Rh2 C63 88.2(4)
C67 Rh2 C64 81.2(5)
C67 Rh2 N7 159.8(4)
C67 Rh2 Rh1 156.2(3)
C68 Rh2 C63 80.5(4)
C68 Rh2 C64 96.1(5)
C68 Rh2 C67 38.2(5)
C68 Rh2 N7 161.0(4)
C68 Rh2 Rh1 120.0(3)
N7 Rh2 Rh1 43.7(2)
H71A C71 H71B 108.1
Cl1 C71 H71A 109.5
Cl1 C71 H71B 109.5
Cl2 C71 H71A 109.5
Cl2 C71 H71B 109.5
Cl2 C71 Cl1 110.6(13)
H72A C72 H72B 107.7
Cl3 C72 H72A 108.8
Cl3 C72 H72B 108.8
Cl3 C72 Cl4 113.9(17)
Cl4 C72 H72A 108.8
Cl4 C72 H72B 108.8
H73A C73 H73B 108.7
Cl5 C73 H73A 110.6
Cl5 C73 H73B 110.6
Cl6 C73 H73A 110.6
Cl6 C73 H73B 110.6
Cl6 C73 Cl5 105.8(12)
F1 P1 F2 91.1(6)
F1 P1 F3 178.6(7)
F1 P1 F4 89.0(6)
F1 P1 F5 91.0(6)
F1 P1 F6 89.4(7)
F2 P1 F4 179.6(8)
F2 P1 F6 92.7(8)
F3 P1 F2 90.3(7)
F3 P1 F4 89.6(6)
F3 P1 F6 90.7(8)
F5 P1 F2 91.3(8)
F5 P1 F3 88.8(8)
F5 P1 F4 89.1(8)
F5 P1 F6 176.0(9)
F6 P1 F4 86.9(7)

loop_
_geom_bond_atom_site_label_1
_geom_bond_atom_site_label_2
_geom_bond_distance
C1 C2 1.368(14)
C1 N1 1.382(13)
C1 Rh1 2.035(11)
C2 C3 1.479(14)
C2 N3 1.344(13)
C3 H3A 0.9900
C3 H3B 0.9900
C3 N7 1.482(12)
C4 H4A 0.9900
C4 H4B 0.9900
C4 C5 1.443(15)
C4 N7 1.479(12)
C5 C6 1.391(15)
C5 N6 1.368(13)
C6 N4 1.386(14)
C6 Rh2 2.037(10)
C7 C8 1.377(16)
C7 C12 1.370(16)
C7 N1 1.468(13)
C8 C9 1.403(15)
C8 C13 1.528(17)
C9 H9 0.9500
C9 C10 1.360(18)
C10 H10 0.9500
C10 C11 1.386(18)
C11 H11 0.9500
C11 C12 1.391(17)
C12 C16 1.557(16)
C13 H13 1.0000
C13 C14 1.517(16)
C13 C15 1.538(18)
C14 H14A 0.9800
C14 H14B 0.9800
C14 H14C 0.9800
C15 H15A 0.9800
C15 H15B 0.9800
C15 H15C 0.9800
C16 H16 1.0000
C16 C17 1.505(17)
C16 C18 1.514(19)
C17 H17A 0.9800
C17 H17B 0.9800
C17 H17C 0.9800
C18 H18A 0.9800
C18 H18B 0.9800
C18 H18C 0.9800
C19 C20 1.406(16)
C19 C24 1.391(17)
C19 N3 1.460(13)
C20 C21 1.382(17)
C20 C28 1.50(2)
C21 H21 0.9500
C21 C22 1.35(2)
C22 H22 0.9500
C22 C23 1.40(2)
C23 H23 0.9500
C23 C24 1.382(17)
C24 C25 1.533(18)
C25 H25 1.0000
C25 C26 1.55(2)
C25 C27 1.55(2)
C26 H26A 0.9800
C26 H26B 0.9800
C26 H26C 0.9800
C27 H27A 0.9800
C27 H27B 0.9800
C27 H27C 0.9800
C28 H28 1.0000
C28 C29 1.53(2)
C28 C30 1.557(19)
C29 H29A 0.9800
C29 H29B 0.9800
C29 H29C 0.9800
C30 H30A 0.9800
C30 H30B 0.9800
C30 H30C 0.9800
C31 C32 1.386(17)
C31 C36 1.393(16)
C31 N4 1.437(14)
C32 C33 1.427(19)
C32 C37 1.526(17)
C33 H33 0.9500
C33 C34 1.37(2)
C34 H34 0.9500
C34 C35 1.35(2)
C35 H35 0.9500
C35 C36 1.424(18)
C36 C40 1.505(19)
C37 H37 1.0000
C37 C38 1.51(2)
C37 C39 1.540(19)
C38 H38A 0.9800
C38 H38B 0.9800
C38 H38C 0.9800
C39 H39A 0.9800
C39 H39B 0.9800
C39 H39C 0.9800
C40 H40 1.0000
C40 C41 1.535(19)
C40 C42 1.540(17)
C41 H41A 0.9800
C41 H41B 0.9800
C41 H41C 0.9800
C42 H42A 0.9800
C42 H42B 0.9800
C42 H42C 0.9800
C43 C44 1.406(16)
C43 C48 1.383(17)
C43 N6 1.433(14)
C44 C45 1.408(17)
C44 C49 1.501(18)
C45 H45 0.9500
C45 C46 1.33(2)
C46 H46 0.9500
C46 C47 1.37(2)
C47 H47 0.9500
C47 C48 1.423(18)
C48 C52 1.502(18)
C49 H49 1.0000
C49 C50 1.543(18)
C49 C51 1.513(19)
C50 H50A 0.9800
C50 H50B 0.9800
C50 H50C 0.9800
C51 H51A 0.9800
C51 H51B 0.9800
C51 H51C 0.9800
C52 H52 1.0000
C52 C53 1.53(2)
C52 C54 1.52(2)
C53 H53A 0.9800
C53 H53B 0.9800
C53 H53C 0.9800
C54 H54A 0.9800
C54 H54B 0.9800
C54 H54C 0.9800
C55 H55 1.0000
C55 C56 1.435(17)
C55 C62 1.541(16)
C55 Rh1 2.125(12)
C56 H56 1.0000
C56 C57 1.484(15)
C56 Rh1 2.135(10)
C57 H57A 0.9900
C57 H57B 0.9900
C57 C58 1.564(17)
C58 H58A 0.9900
C58 H58B 0.9900
C58 C59 1.539(15)
C59 H59 1.0000
C59 C60 1.379(16)
C59 Rh1 2.223(10)
C60 H60 1.0000
C60 C61 1.551(17)
C60 Rh1 2.190(11)
C61 H61A 0.9900
C61 H61B 0.9900
C61 C62 1.515(18)
C62 H62A 0.9900
C62 H62B 0.9900
C63 H63 1.0000
C63 C64 1.341(17)
C63 C70 1.549(17)
C63 Rh2 2.206(11)
C64 H64 1.0000
C64 C65 1.523(18)
C64 Rh2 2.180(12)
C65 H65A 0.9900
C65 H65B 0.9900
C65 C66 1.540(19)
C66 H66A 0.9900
C66 H66B 0.9900
C66 C67 1.539(17)
C67 H67 1.0000
C67 C68 1.377(17)
C67 Rh2 2.108(13)
C68 H68 1.0000
C68 C69 1.515(15)
C68 Rh2 2.105(10)
C69 H69A 0.9900
C69 H69B 0.9900
C69 C70 1.529(18)
C70 H70A 0.9900
C70 H70B 0.9900
N1 N2 1.322(12)
N2 N3 1.342(12)
N4 N5 1.338(12)
N5 N6 1.353(13)
N7 Rh1 2.209(8)
N7 Rh2 2.217(8)
Rh1 Rh2 3.1963(12)
C71 H71A 0.9900
C71 H71B 0.9900
C71 Cl1 1.78(3)
C71 Cl2 1.72(3)
C72 H72A 0.9900
C72 H72B 0.9900
C72 Cl3 1.61(2)
C72 Cl4 1.78(3)
C73 H73A 0.9900
C73 H73B 0.9900
C73 Cl5 1.77(2)
C73 Cl6 1.74(2)
F1 P1 1.571(10)
F2 P1 1.591(12)
F3 P1 1.577(11)
F4 P1 1.625(12)
F5 P1 1.571(11)
F6 P1 1.613(11)

loop_
_geom_torsion_atom_site_label_1
_geom_torsion_atom_site_label_2
_geom_torsion_atom_site_label_3
_geom_torsion_atom_site_label_4
_geom_torsion
C1 C2 C3 N7 -13.2(14)
C1 C2 N3 C19 -175.4(10)
C1 C2 N3 N2 0.5(12)
C1 N1 N2 N3 -1.2(11)
C2 C1 N1 C7 -179.0(9)
C2 C1 N1 N2 1.5(11)
C2 C3 N7 C4 145.5(9)
C2 C3 N7 Rh1 16.2(10)
C2 C3 N7 Rh2 -89.2(9)
C3 C2 N3 C19 -0.6(18)
C3 C2 N3 N2 175.3(10)
C4 C5 C6 N4 -173.7(10)
C4 C5 C6 Rh2 5.6(14)
C4 C5 N6 C43 -6.8(19)
C4 C5 N6 N5 173.5(10)
C5 C4 N7 C3 147.1(9)
C5 C4 N7 Rh1 -89.3(10)
C5 C4 N7 Rh2 16.6(10)
C5 C6 N4 C31 176.2(10)
C5 C6 N4 N5 0.1(12)
C6 C5 N6 C43 -179.8(10)
C6 C5 N6 N5 0.5(12)
C6 N4 N5 N6 0.2(12)
C7 C8 C9 C10 -1.4(17)
C7 C8 C13 C14 -140.9(11)
C7 C8 C13 C15 94.8(13)
C7 C12 C16 C17 -85.3(14)
C7 C12 C16 C18 150.2(12)
C7 N1 N2 N3 179.3(8)
C8 C7 C12 C11 -4.7(17)
C8 C7 C12 C16 173.7(10)
C8 C7 N1 C1 92.1(13)
C8 C7 N1 N2 -88.4(12)
C8 C9 C10 C11 -0.7(19)
C9 C8 C13 C14 40.4(15)
C9 C8 C13 C15 -83.9(13)
C9 C10 C11 C12 0.2(19)
C10 C11 C12 C7 2.4(17)
C10 C11 C12 C16 -176.2(11)
C11 C12 C16 C17 93.2(13)
C11 C12 C16 C18 -31.4(16)
C12 C7 C8 C9 4.2(16)
C12 C7 C8 C13 -174.6(10)
C12 C7 N1 C1 -86.6(13)
C12 C7 N1 N2 92.9(12)
C13 C8 C9 C10 177.4(11)
C19 C20 C21 C22 -5(2)
C19 C20 C28 C29 111.6(14)
C19 C20 C28 C30 -123.9(13)
C19 C24 C25 C26 123.0(14)
C19 C24 C25 C27 -114.0(14)
C20 C19 C24 C23 -0.3(19)
C20 C19 C24 C25 -179.4(12)
C20 C19 N3 C2 78.1(15)
C20 C19 N3 N2 -97.5(12)
C20 C21 C22 C23 5(3)
C21 C20 C28 C29 -66.4(17)
C21 C20 C28 C30 58.1(16)
C21 C22 C23 C24 -2(3)
C22 C23 C24 C19 0(2)
C22 C23 C24 C25 179.2(14)
C23 C24 C25 C26 -56.0(17)
C23 C24 C25 C27 66.9(17)
C24 C19 C20 C21 2.5(19)
C24 C19 C20 C28 -175.6(12)
C24 C19 N3 C2 -102.6(13)
C24 C19 N3 N2 81.8(14)
C28 C20 C21 C22 173.6(15)
C31 C32 C33 C34 1.7(18)
C31 C32 C37 C38 149.2(11)
C31 C32 C37 C39 -87.1(13)
C31 C36 C40 C41 118.1(13)
C31 C36 C40 C42 -120.8(12)
C31 N4 N5 N6 -176.4(9)
C32 C31 C36 C35 1.7(16)
C32 C31 C36 C40 -175.2(11)
C32 C31 N4 C6 -81.0(14)
C32 C31 N4 N5 95.0(12)
C32 C33 C34 C35 3.1(19)
C33 C32 C37 C38 -33.4(16)
C33 C32 C37 C39 90.3(14)
C33 C34 C35 C36 -5.7(19)
C34 C35 C36 C31 3.3(17)
C34 C35 C36 C40 -179.7(11)
C35 C36 C40 C41 -58.7(15)
C35 C36 C40 C42 62.4(14)
C36 C31 C32 C33 -4.1(17)
C36 C31 C32 C37 173.4(11)
C36 C31 N4 C6 98.7(14)
C36 C31 N4 N5 -85.3(12)
C37 C32 C33 C34 -175.7(12)
C43 C44 C45 C46 1(2)
C43 C44 C49 C50 -125.0(13)
C43 C44 C49 C51 111.8(13)
C43 C48 C52 C53 133.6(14)
C43 C48 C52 C54 -102.5(16)
C44 C43 C48 C47 -1.5(19)
C44 C43 C48 C52 -179.7(12)
C44 C43 N6 C5 80.5(15)
C44 C43 N6 N5 -99.9(13)
C44 C45 C46 C47 -3(2)
C45 C44 C49 C50 58.3(16)
C45 C44 C49 C51 -64.8(17)
C45 C46 C47 C48 2(2)
C46 C47 C48 C43 0(2)
C46 C47 C48 C52 178.1(14)
C47 C48 C52 C53 -44.4(17)
C47 C48 C52 C54 79.4(19)
C48 C43 C44 C45 0.9(19)
C48 C43 C44 C49 -175.9(12)
C48 C43 N6 C5 -99.7(14)
C48 C43 N6 N5 80.0(14)
C49 C44 C45 C46 178.3(14)
C55 C56 C57 C58 44.0(17)
C56 C55 C62 C61 -94.3(14)
C56 C57 C58 C59 32.7(15)
C57 C58 C59 C60 -93.9(14)
C57 C58 C59 Rh1 -13.5(13)
C58 C59 C60 C61 2.6(18)
C58 C59 C60 Rh1 103.1(11)
C59 C60 C61 C62 45.3(16)
C60 C61 C62 C55 32.2(15)
C62 C55 C56 C57 3.5(18)
C62 C55 C56 Rh1 106.9(11)
C63 C64 C65 C66 46.0(17)
C64 C63 C70 C69 -94.0(15)
C64 C65 C66 C67 31.4(16)
C65 C66 C67 C68 -93.7(16)
C65 C66 C67 Rh2 -10.8(15)
C66 C67 C68 C69 3.8(19)
C66 C67 C68 Rh2 108.1(12)
C67 C68 C69 C70 45.6(18)
C68 C69 C70 C63 31.0(16)
C70 C63 C64 C65 3.5(19)
C70 C63 C64 Rh2 105.0(11)
N1 C1 C2 C3 -176.3(9)
N1 C1 C2 N3 -1.1(11)
N1 C7 C8 C9 -174.5(9)
N1 C7 C8 C13 6.7(16)
N1 C7 C12 C11 173.9(9)
N1 C7 C12 C16 -7.6(15)
N1 N2 N3 C2 0.4(11)
N1 N2 N3 C19 176.6(9)
N3 C2 C3 N7 172.6(10)
N3 C19 C20 C21 -178.2(11)
N3 C19 C20 C28 3.7(18)
N3 C19 C24 C23 -179.7(11)
N3 C19 C24 C25 1.2(18)
N4 C31 C32 C33 175.6(10)
N4 C31 C32 C37 -6.9(16)
N4 C31 C36 C35 -178.0(10)
N4 C31 C36 C40 5.1(16)
N4 N5 N6 C5 -0.4(12)
N4 N5 N6 C43 179.8(9)
N6 C5 C6 N4 -0.3(11)
N6 C5 C6 Rh2 178.9(7)
N6 C43 C44 C45 -179.3(11)
N6 C43 C44 C49 4.0(17)
N6 C43 C48 C47 178.6(11)
N6 C43 C48 C52 0.5(18)
N7 C4 C5 C6 -15.5(15)
N7 C4 C5 N6 172.5(10)
Rh1 C1 C2 C3 2.4(13)
Rh1 C1 C2 N3 177.5(7)
Rh1 C1 N1 C7 3.0(19)
Rh1 C1 N1 N2 -176.5(10)
Rh1 C55 C56 C57 -103.3(11)
Rh1 C55 C62 C61 -11.8(14)
Rh1 C56 C57 C58 -36.4(13)
Rh1 C59 C60 C61 -100.6(11)
Rh1 C60 C61 C62 -36.5(12)
Rh2 C6 N4 C31 -3(2)
Rh2 C6 N4 N5 -178.7(10)
Rh2 C63 C64 C65 -101.5(12)
Rh2 C63 C70 C69 -11.9(14)
Rh2 C64 C65 C66 -36.6(13)
Rh2 C67 C68 C69 -104.3(12)
Rh2 C68 C69 C70 -36.5(14)

loop_
_platon_squeeze_void_nr
_platon_squeeze_void_average_x
_platon_squeeze_void_average_y
_platon_squeeze_void_average_z
_platon_squeeze_void_volume
_platon_squeeze_void_count_electrons
_platon_squeeze_void_content
1 0.000 0.000 0.500 36 2 ' '
2 -0.006 0.500 1.000 540 152 ' '

loop_
_publcif_info_datablock.id
_publcif_info_datablock.publ_exptl
_publcif_info_datablock.publ_geom
_publcif_info_datablock.structure
{b45dd167-bc30-4e7c-9d18-bc4cd1080fa0} y y y
